data_7047281
loop_
_publ_author_name
'Han, Song-De'
'Zhang, Xiu-Rong'
'Pan, Jie'
'Mu, Ying'
'Li, Jin-Hua'
'Wang, Guo-Ming'

_publ_section_title
;
 Two- and three-dimensional hybrid zinc phosphites: syntheses, structures
 and photoluminescence properties.
;
_journal_issue 35
_journal_name_full 'Dalton transactions (Cambridge, England : 2003)'
_journal_page_first 12468
_journal_page_last 12473
_journal_paper_doi 10.1039/c8dt02761g
_journal_volume 47
_journal_year 2018
_chemical_formula_sum 'C11 H13 N5 O7 P2 Zn2'
_chemical_formula_weight 519.94
_space_group_crystal_system monoclinic
_space_group_IT_number 14
_space_group_name_Hall '-P 2ybc'
_space_group_name_H-M_alt 'P 1 21/c 1'
_symmetry_space_group_name_Hall '-P 2ybc'
_symmetry_space_group_name_H-M 'P 1 21/c 1'
_atom_sites_solution_hydrogens mixed
_audit_creation_method SHELXL-2016/6
_audit_update_record
;
2018-07-03 deposited with the CCDC.
2018-08-15 downloaded from the CCDC.
;
_cell_angle_alpha 90
_cell_angle_beta 104.442(9)
_cell_angle_gamma 90
_cell_formula_units_Z 4
_cell_length_a 10.5638(9)
_cell_length_b 20.5737(13)
_cell_length_c 8.2585(7)
_cell_measurement_reflns_used 1934
_cell_measurement_temperature 293(2)
_cell_measurement_theta_max 27.6380
_cell_measurement_theta_min 2.7430
_cell_volume 1738.2(2)
_computing_structure_refinement 'SHELXL-2016/6 (Sheldrick, 2016)'
_diffrn_ambient_temperature 293(2)
_diffrn_measured_fraction_theta_full 0.999
_diffrn_measured_fraction_theta_max 0.999
_diffrn_measurement_device_type 'XtaLAB Mini (ROW)'
_diffrn_radiation_type MoK\a
_diffrn_radiation_wavelength 0.71073
_diffrn_reflns_av_R_equivalents 0.0287
_diffrn_reflns_av_unetI/netI 0.0376
_diffrn_reflns_Laue_measured_fraction_full 0.999
_diffrn_reflns_Laue_measured_fraction_max 0.999
_diffrn_reflns_limit_h_max 12
_diffrn_reflns_limit_h_min -12
_diffrn_reflns_limit_k_max 24
_diffrn_reflns_limit_k_min -23
_diffrn_reflns_limit_l_max 7
_diffrn_reflns_limit_l_min -9
_diffrn_reflns_number 6784
_diffrn_reflns_point_group_measured_fraction_full 0.999
_diffrn_reflns_point_group_measured_fraction_max 0.999
_diffrn_reflns_theta_full 24.995
_diffrn_reflns_theta_max 24.995
_diffrn_reflns_theta_min 2.733
_exptl_absorpt_coefficient_mu 2.992
_exptl_absorpt_correction_T_max 0.741
_exptl_absorpt_correction_T_min 0.549
_exptl_absorpt_correction_type multi-scan
_exptl_crystal_colour yellow
_exptl_crystal_density_diffrn 1.987
_exptl_crystal_description plate
_exptl_crystal_F_000 1040
_exptl_crystal_size_max 0.22
_exptl_crystal_size_mid 0.17
_exptl_crystal_size_min 0.10
_refine_diff_density_max 0.565
_refine_diff_density_min -0.361
_refine_diff_density_rms 0.086
_refine_ls_extinction_method none
_refine_ls_goodness_of_fit_ref 1.041
_refine_ls_hydrogen_treatment constr
_refine_ls_matrix_type full
_refine_ls_number_parameters 244
_refine_ls_number_reflns 3056
_refine_ls_number_restraints 11
_refine_ls_restrained_S_all 1.039
_refine_ls_R_factor_all 0.0485
_refine_ls_R_factor_gt 0.0349
_refine_ls_shift/su_max 0.001
_refine_ls_shift/su_mean 0.000
_refine_ls_structure_factor_coef Fsqd
_refine_ls_weighting_details 'w=1/[\s^2^(Fo^2^)+(0.0463P)^2^+1.0610P] where P=(Fo^2^+2Fc^2^)/3'
_refine_ls_weighting_scheme calc
_refine_ls_wR_factor_gt 0.0855
_refine_ls_wR_factor_ref 0.0930
_reflns_Friedel_coverage 0.000
_reflns_number_gt 2496
_reflns_number_total 3056
_reflns_threshold_expression 'I > 2\s(I)'
_cod_data_source_file c8dt02761g2.cif
_cod_data_source_block 1
_cod_depositor_comments
;
The following automatic conversions were performed:

'_exptl_absorpt_correction_type' value 'Multi-scan' changed to
'multi-scan' according to
/home/data/users/saulius/crontab/automatic-downloads/rss-feeds/RSC/lib/dictionaries/cif_core.dic
dictionary named 'cif_core.dic' version 2.4.2 from 2011-04-26.

Automatic conversion script
Id: cif_fix_values 4973 2017-02-22 13:04:09Z antanas 

 Adding full bibliography for 7047281--7047282.cif.
;
_cod_database_code 7047281
_shelx_shelxl_version_number 2016/6
_shelx_space_group_comment
;
The symmetry employed for this shelxl refinement is uniquely defined
by the following loop, which should always be used as a source of
symmetry information in preference to the above space-group names.
They are only intended as comments.
;

loop_
_space_group_symop_operation_xyz
'x, y, z'
'-x, y+1/2, -z+1/2'
'-x, -y, -z'
'x, -y-1/2, z-1/2'

loop_
_atom_site_label
_atom_site_type_symbol
_atom_site_fract_x
_atom_site_fract_y
_atom_site_fract_z
_atom_site_U_iso_or_equiv
_atom_site_adp_type
_atom_site_occupancy
_atom_site_site_symmetry_order
_atom_site_calc_flag
_atom_site_refinement_flags_posn
_atom_site_refinement_flags_adp
C1 C 0.3784(4) 0.4838(2) 1.3048(6) 0.0441(11) Uani 1 1 d . .
H1 H 0.409459 0.452864 1.387294 0.053 Uiso 1 1 calc R U
C2 C 0.4527(4) 0.5193(2) 1.2285(6) 0.0428(11) Uani 1 1 d . .
H2 H 0.543265 0.518022 1.248221 0.051 Uiso 1 1 calc R U
C3 C 0.2455(4) 0.54490(18) 1.1296(5) 0.0301(9) Uani 1 1 d . .
H3 H 0.169521 0.564783 1.068441 0.036 Uiso 1 1 calc R U
C4 C 0.2505(4) 0.6892(2) 0.3135(5) 0.0385(10) Uani 1 1 d . .
H4 H 0.254899 0.699271 0.205308 0.046 Uiso 1 1 calc R U
C5 C 0.3540(4) 0.6783(2) 0.4422(5) 0.0392(10) Uani 1 1 d . .
H5 H 0.441722 0.679254 0.440798 0.047 Uiso 1 1 calc R U
C6 C 0.1718(4) 0.66888(19) 0.5230(5) 0.0336(9) Uani 1 1 d . .
H6 H 0.113981 0.661967 0.589654 0.040 Uiso 1 1 calc R U
C7 C 0.4930(4) 0.6862(2) 0.8048(5) 0.0376(10) Uani 1 1 d . .
H7 H 0.523600 0.713649 0.733569 0.045 Uiso 1 1 calc R U
C8 C 0.3754(4) 0.65396(18) 0.7438(5) 0.0311(9) Uani 1 1 d . .
C9 C 0.3295(3) 0.61174(18) 0.8441(5) 0.0290(8) Uani 1 1 d . .
H9 H 0.251130 0.589506 0.805030 0.035 Uiso 1 1 calc R U
C10 C 0.4039(4) 0.60359(18) 1.0048(5) 0.0288(8) Uani 1 1 d . .
C11 C 0.5191(4) 0.6387(2) 1.0597(5) 0.0390(10) Uani 1 1 d . .
H11 H 0.566988 0.633577 1.169868 0.047 Uiso 1 1 calc R U
N1 N 0.2497(3) 0.50004(16) 1.2425(4) 0.0325(8) Uani 1 1 d . .
N2 N 0.3676(3) 0.55844(15) 1.1141(4) 0.0285(7) Uani 1 1 d . .
N3 N 0.1375(3) 0.68322(16) 0.3645(4) 0.0324(7) Uani 1 1 d . .
N4 N 0.3032(3) 0.66547(15) 0.5770(4) 0.0308(7) Uani 1 1 d . .
N5 N 0.5635(3) 0.67926(18) 0.9615(5) 0.0453(9) Uani 1 1 d . .
O1 O 0.1591(3) 0.36817(12) 0.7175(4) 0.0372(7) Uani 1 1 d D .
O2 O 0.0230(3) 0.46239(15) 0.7547(5) 0.0650(11) Uani 1 1 d D .
O3 O 0.1800(3) 0.47324(14) 0.5725(4) 0.0485(8) Uani 1 1 d D .
O4 O 0.0224(3) 0.38985(14) 1.2469(4) 0.0446(7) Uani 1 1 d D .
O5 O 0.0013(3) 0.32152(16) 0.9947(3) 0.0505(8) Uani 1 1 d D .
O6 O 0.1144(4) 0.27776(14) 1.2756(4) 0.0720(12) Uani 1 1 d D .
O7 O 0.3388(3) 0.32805(18) 0.5302(4) 0.0669(11) Uani 1 1 d D .
H7A H 0.305012 0.289316 0.473997 0.080 Uiso 1 1 d DR U
H8A H 0.262983 0.344029 0.558283 0.080 Uiso 1 1 d DR U
P1 P 0.14800(10) 0.44109(5) 0.72022(13) 0.0305(2) Uani 1 1 d D .
H1A H 0.243259 0.460129 0.853122 0.037 Uiso 1 1 d DR U
P2 P 0.08400(10) 0.33631(5) 1.16646(13) 0.0304(2) Uani 1 1 d D .
H2A H 0.197460 0.360469 1.147618 0.037 Uiso 1 1 d DR U
Zn1 Zn 0.04354(4) 0.30685(2) 0.78395(5) 0.03176(15) Uani 1 1 d . .
Zn2 Zn 0.10041(4) 0.47036(2) 1.33496(6) 0.03216(15) Uani 1 1 d . .

loop_
_atom_site_aniso_label
_atom_site_aniso_U_11
_atom_site_aniso_U_22
_atom_site_aniso_U_33
_atom_site_aniso_U_23
_atom_site_aniso_U_13
_atom_site_aniso_U_12
C1 0.041(2) 0.049(3) 0.041(3) 0.017(2) 0.009(2) 0.009(2)
C2 0.031(2) 0.050(3) 0.047(3) 0.018(2) 0.0085(19) 0.0072(19)
C3 0.0285(19) 0.031(2) 0.030(2) 0.0032(17) 0.0056(16) -0.0014(16)
C4 0.045(2) 0.046(2) 0.028(2) 0.0063(19) 0.0148(19) -0.001(2)
C5 0.035(2) 0.051(3) 0.036(2) 0.007(2) 0.0173(18) -0.0012(19)
C6 0.035(2) 0.038(2) 0.030(2) 0.0005(18) 0.0114(17) -0.0071(18)
C7 0.033(2) 0.041(2) 0.040(3) 0.0079(19) 0.0115(18) -0.0077(18)
C8 0.0312(19) 0.030(2) 0.033(2) 0.0026(17) 0.0109(17) 0.0026(17)
C9 0.0283(18) 0.029(2) 0.030(2) 0.0010(17) 0.0083(16) -0.0049(16)
C10 0.0288(18) 0.032(2) 0.027(2) 0.0043(17) 0.0101(15) 0.0036(16)
C11 0.034(2) 0.046(2) 0.034(2) 0.007(2) 0.0035(18) -0.004(2)
N1 0.0337(17) 0.0343(18) 0.0313(19) 0.0040(15) 0.0115(14) 0.0000(15)
N2 0.0287(16) 0.0318(17) 0.0256(17) 0.0039(14) 0.0082(13) 0.0005(14)
N3 0.0334(17) 0.0383(18) 0.0248(18) 0.0013(14) 0.0057(14) -0.0034(15)
N4 0.0313(17) 0.0334(18) 0.0287(18) 0.0026(14) 0.0093(14) -0.0001(14)
N5 0.0348(19) 0.054(2) 0.042(2) 0.0103(18) -0.0014(16) -0.0132(17)
O1 0.0406(15) 0.0263(14) 0.0492(18) 0.0006(13) 0.0198(13) 0.0035(12)
O2 0.068(2) 0.0462(19) 0.098(3) 0.0283(19) 0.054(2) 0.0277(17)
O3 0.061(2) 0.0476(18) 0.0393(18) 0.0078(14) 0.0172(15) -0.0159(15)
O4 0.0451(17) 0.0357(16) 0.060(2) -0.0120(14) 0.0254(15) -0.0085(14)
O5 0.0554(19) 0.072(2) 0.0234(15) -0.0030(15) 0.0089(13) -0.0169(17)
O6 0.106(3) 0.0290(16) 0.055(2) 0.0075(16) -0.028(2) -0.0161(19)
O7 0.0339(17) 0.094(3) 0.072(3) -0.038(2) 0.0113(16) -0.0037(18)
P1 0.0361(5) 0.0250(5) 0.0316(6) 0.0013(4) 0.0106(4) 0.0001(4)
P2 0.0378(5) 0.0263(5) 0.0273(5) -0.0017(4) 0.0082(4) -0.0026(4)
Zn1 0.0423(3) 0.0261(3) 0.0245(3) 0.00141(19) 0.0038(2) -0.0033(2)
Zn2 0.0392(3) 0.0233(2) 0.0395(3) 0.00140(19) 0.0202(2) 0.00055(19)

loop_
_atom_type_symbol
_atom_type_description
_atom_type_scat_dispersion_real
_atom_type_scat_dispersion_imag
_atom_type_scat_source
C C 0.0033 0.0016 'International Tables Vol C Tables 4.2.6.8 and 6.1.1.4'
H H 0.0000 0.0000 'International Tables Vol C Tables 4.2.6.8 and 6.1.1.4'
N N 0.0061 0.0033 'International Tables Vol C Tables 4.2.6.8 and 6.1.1.4'
O O 0.0106 0.0060 'International Tables Vol C Tables 4.2.6.8 and 6.1.1.4'
P P 0.1023 0.0942 'International Tables Vol C Tables 4.2.6.8 and 6.1.1.4'
Zn Zn 0.2839 1.4301 'International Tables Vol C Tables 4.2.6.8 and 6.1.1.4'

loop_
_geom_angle_atom_site_label_1
_geom_angle_atom_site_label_2
_geom_angle_atom_site_label_3
_geom_angle
_geom_angle_site_symmetry_1
_geom_angle_site_symmetry_3
C2 C1 N1 109.5(4) . .
C1 C2 N2 106.3(4) . .
N1 C3 N2 110.4(3) . .
C5 C4 N3 110.1(4) . .
C4 C5 N4 105.5(4) . .
N3 C6 N4 110.5(4) . .
N5 C7 C8 122.4(4) . .
C9 C8 C7 120.2(4) . .
C9 C8 N4 120.5(3) . .
C7 C8 N4 119.3(4) . .
C8 C9 C10 117.3(3) . .
C9 C10 C11 119.7(4) . .
C9 C10 N2 121.1(3) . .
C11 C10 N2 119.2(3) . .
N5 C11 C10 122.8(4) . .
C3 N1 C1 107.1(3) . .
C3 N1 Zn2 126.6(3) . .
C1 N1 Zn2 125.6(3) . .
C3 N2 C2 106.6(3) . .
C3 N2 C10 127.7(3) . .
C2 N2 C10 125.7(3) . .
C6 N3 C4 106.5(3) . .
C6 N3 Zn1 128.4(3) . 3_566
C4 N3 Zn1 125.1(3) . 3_566
C6 N4 C5 107.4(3) . .
C6 N4 C8 126.1(3) . .
C5 N4 C8 126.4(3) . .
C11 N5 C7 117.6(4) . .
P1 O1 Zn1 126.20(16) . .
P1 O2 Zn2 133.6(2) . 3_567
P1 O3 Zn2 133.12(19) . 1_554
P2 O4 Zn2 127.29(17) . .
P2 O5 Zn1 132.5(2) . .
P2 O6 Zn1 137.2(2) . 4_566
O2 P1 O3 114.67(19) . .
O2 P1 O1 111.92(17) . .
O3 P1 O1 113.17(18) . .
O6 P2 O5 113.25(19) . .
O6 P2 O4 111.9(2) . .
O5 P2 O4 110.51(19) . .
O6 Zn1 O5 110.97(15) 4_565 .
O6 Zn1 O1 107.79(16) 4_565 .
O5 Zn1 O1 117.43(12) . .
O6 Zn1 N3 113.23(14) 4_565 3_566
O5 Zn1 N3 97.82(13) . 3_566
O1 Zn1 N3 109.49(12) . 3_566
O4 Zn2 O2 106.95(15) . 3_567
O4 Zn2 O3 116.72(13) . 1_556
O2 Zn2 O3 116.81(15) 3_567 1_556
O4 Zn2 N1 115.04(13) . .
O2 Zn2 N1 98.99(13) 3_567 .
O3 Zn2 N1 101.09(13) 1_556 .

loop_
_geom_bond_atom_site_label_1
_geom_bond_atom_site_label_2
_geom_bond_distance
_geom_bond_site_symmetry_2
C1 C2 1.339(6) .
C1 N1 1.370(5) .
C2 N2 1.387(5) .
C3 N1 1.305(5) .
C3 N2 1.357(5) .
C4 C5 1.340(6) .
C4 N3 1.367(5) .
C5 N4 1.376(5) .
C6 N3 1.302(5) .
C6 N4 1.349(5) .
C7 N5 1.330(5) .
C7 C8 1.388(5) .
C8 C9 1.370(5) .
C8 N4 1.418(5) .
C9 C10 1.374(5) .
C10 C11 1.390(5) .
C10 N2 1.413(5) .
C11 N5 1.328(5) .
N1 Zn2 2.011(3) .
N3 Zn1 2.008(3) 3_566
O1 P1 1.505(3) .
O1 Zn1 1.928(3) .
O2 P1 1.485(3) .
O2 Zn2 1.918(3) 3_567
O3 P1 1.498(3) .
O3 Zn2 1.933(3) 1_554
O4 P2 1.514(3) .
O4 Zn2 1.911(3) .
O5 P2 1.500(3) .
O5 Zn1 1.925(3) .
O6 P2 1.491(3) .
O6 Zn1 1.903(3) 4_566
